data_1552127
loop_
_publ_author_name
'Isoda, Kyosuke'
'Takahashi, Hinako'
'Mutoh, Yuichiro'
'Hoshino, Norihisa'
'Akutagawa, Tomoyuki'

_publ_section_title
;
 One-dimensional single-helix coordination polymer self-assembled by a
 crown-ether appended-N-heteroacene radical anion.
;
_journal_issue 35
_journal_name_full 'Dalton transactions (Cambridge, England : 2003)'
_journal_page_first 13125
_journal_page_last 13129
_journal_paper_doi 10.1039/c9dt02797a
_journal_volume 48
_journal_year 2019
_chemical_formula_sum 'C20 H18 N6 Na O5'
_chemical_formula_weight 445.39
_space_group_crystal_system monoclinic
_space_group_IT_number 14
_space_group_name_Hall '-P 2ybc'
_space_group_name_H-M_alt 'P 1 21/c 1'
_symmetry_cell_setting monoclinic
_symmetry_space_group_name_Hall '-P 2ybc'
_symmetry_space_group_name_H-M 'P 1 21/c 1'
_atom_sites_solution_hydrogens geom
_audit_creation_method SHELXL-2018/3
_audit_update_record
;
2019-07-22 deposited with the CCDC.    2019-07-23 downloaded from the CCDC.
;
_cell_angle_alpha 90
_cell_angle_beta 97.807(6)
_cell_angle_gamma 90
_cell_formula_units_Z 4
_cell_length_a 15.823(6)
_cell_length_b 7.751(3)
_cell_length_c 16.592(7)
_cell_measurement_reflns_used 1411
_cell_measurement_temperature 100(2)
_cell_measurement_theta_max 25.74
_cell_measurement_theta_min 2.60
_cell_volume 2016.0(14)
_computing_cell_refinement 'Bruker SAINT'
_computing_data_collection 'Bruker APEX2'
_computing_data_reduction 'Bruker SAINT'
_computing_molecular_graphics 'Yadokari-XG 2009 (Wakita Nemoto et al., 2009)'
_computing_publication_material 'Yadokari-XG 2009 (Wakita,Nemoto et al., 2009)'
_computing_structure_refinement 'SHELXL-2018/3 (Sheldrick, 2018)'
_computing_structure_solution 'SHELXT-2014/5 (Sheldrick, 2015)'
_diffrn_ambient_temperature 100(2)
_diffrn_measured_fraction_theta_full 0.996
_diffrn_measured_fraction_theta_max 0.968
_diffrn_measurement_device_type 'Bruker APEX-II CCD'
_diffrn_measurement_method '\f and \w scans'
_diffrn_radiation_type MoK\a
_diffrn_radiation_wavelength 0.71073
_diffrn_reflns_av_R_equivalents 0.0724
_diffrn_reflns_av_unetI/netI 0.1096
_diffrn_reflns_Laue_measured_fraction_full 0.996
_diffrn_reflns_Laue_measured_fraction_max 0.968
_diffrn_reflns_limit_h_max 20
_diffrn_reflns_limit_h_min -16
_diffrn_reflns_limit_k_max 9
_diffrn_reflns_limit_k_min -10
_diffrn_reflns_limit_l_max 15
_diffrn_reflns_limit_l_min -21
_diffrn_reflns_number 10720
_diffrn_reflns_point_group_measured_fraction_full 0.996
_diffrn_reflns_point_group_measured_fraction_max 0.968
_diffrn_reflns_theta_full 25.242
_diffrn_reflns_theta_max 27.494
_diffrn_reflns_theta_min 1.299
_exptl_absorpt_coefficient_mu 0.126
_exptl_absorpt_correction_T_max 0.996
_exptl_absorpt_correction_T_min 0.686
_exptl_absorpt_correction_type multi-scan
_exptl_absorpt_process_details 'SADABS 2014/5'
_exptl_crystal_colour purple
_exptl_crystal_density_diffrn 1.467
_exptl_crystal_description platelet
_exptl_crystal_F_000 924
_exptl_crystal_size_max 0.200
_exptl_crystal_size_mid 0.090
_exptl_crystal_size_min 0.030
_refine_diff_density_max 1.048
_refine_diff_density_min -0.282
_refine_diff_density_rms 0.071
_refine_ls_extinction_method none
_refine_ls_goodness_of_fit_ref 1.020
_refine_ls_hydrogen_treatment constr
_refine_ls_matrix_type full
_refine_ls_number_parameters 289
_refine_ls_number_reflns 4485
_refine_ls_number_restraints 0
_refine_ls_restrained_S_all 1.020
_refine_ls_R_factor_all 0.1188
_refine_ls_R_factor_gt 0.0597
_refine_ls_shift/su_max 0.000
_refine_ls_shift/su_mean 0.000
_refine_ls_structure_factor_coef Fsqd
_refine_ls_weighting_details 'w=1/[\s^2^(Fo^2^)+(0.0709P)^2^+0.3856P] where P=(Fo^2^+2Fc^2^)/3'
_refine_ls_weighting_scheme calc
_refine_ls_wR_factor_gt 0.1440
_refine_ls_wR_factor_ref 0.1750
_reflns_Friedel_coverage 0.000
_reflns_number_gt 2586
_reflns_number_total 4485
_reflns_threshold_expression 'I > 2\s(I)'
_cod_data_source_file c9dt02797a2.cif
_cod_data_source_block Isoda1
_cod_depositor_comments
;
The following automatic conversions were performed:

'_symmetry_cell_setting' value 'Monoclinic' changed to 'monoclinic'
according to
/home/data/users/saulius/crontab/automatic-downloads/rss-feeds/RSC/lib/dictionaries/cif_core.dic
dictionary named 'cif_core.dic' version 2.4.2 from 2011-04-26.

Automatic conversion script
Id: cif_fix_values 4973 2017-02-22 13:04:09Z antanas 

 Adding full bibliography for 1552127--1552128.cif.
;
_cod_original_sg_symbol_H-M P2(1)/c
_cod_database_code 1552127
_shelx_shelxl_version_number 2018/3
_shelx_space_group_comment
;
The symmetry employed for this shelxl refinement is uniquely defined
by the following loop, which should always be used as a source of
symmetry information in preference to the above space-group names.
They are only intended as comments.
;
_shelx_estimated_absorpt_t_min 0.975
_shelx_estimated_absorpt_t_max 0.996

loop_
_space_group_symop_operation_xyz
'x, y, z'
'-x, y+1/2, -z+1/2'
'-x, -y, -z'
'x, -y-1/2, z-1/2'

loop_
_atom_site_label
_atom_site_type_symbol
_atom_site_fract_x
_atom_site_fract_y
_atom_site_fract_z
_atom_site_U_iso_or_equiv
_atom_site_adp_type
_atom_site_occupancy
_atom_site_site_symmetry_order
_atom_site_calc_flag
_atom_site_refinement_flags_posn
_atom_site_refinement_flags_adp
N1 N 0.04859(17) 0.3185(4) 0.44090(17) 0.0324(7) Uani 1 1 d . .
C1 C 0.1161(2) 0.3727(4) 0.45207(19) 0.0253(7) Uani 1 1 d . .
C2 C 0.20155(18) 0.4447(4) 0.46380(18) 0.0228(7) Uani 1 1 d . .
N2 N 0.25542(15) 0.3868(3) 0.52783(15) 0.0225(6) Uani 1 1 d . .
C3 C 0.33309(17) 0.4646(4) 0.53972(18) 0.0207(6) Uani 1 1 d . .
N3 N 0.38652(15) 0.4091(3) 0.60299(15) 0.0215(6) Uani 1 1 d . .
C4 C 0.46265(18) 0.4945(4) 0.61874(18) 0.0216(7) Uani 1 1 d . .
C5 C 0.52208(18) 0.4400(4) 0.68445(19) 0.0233(7) Uani 1 1 d . .
H1 H 0.510160 0.342386 0.715667 0.028 Uiso 1 1 calc R U
C6 C 0.59696(18) 0.5275(4) 0.70332(19) 0.0239(7) Uani 1 1 d . .
O1 O 0.66076(13) 0.4895(3) 0.76463(13) 0.0263(5) Uani 1 1 d . .
C7 C 0.65769(19) 0.3272(4) 0.8063(2) 0.0281(7) Uani 1 1 d . .
H2 H 0.645697 0.231693 0.766727 0.034 Uiso 1 1 calc R U
H3 H 0.612610 0.328921 0.842216 0.034 Uiso 1 1 calc R U
C8 C 0.74323(19) 0.3049(4) 0.85495(19) 0.0258(7) Uani 1 1 d . .
H4 H 0.746176 0.192794 0.883790 0.031 Uiso 1 1 calc R U
H5 H 0.788107 0.306873 0.818787 0.031 Uiso 1 1 calc R U
O2 O 0.75596(12) 0.4429(3) 0.91212(13) 0.0265(5) Uani 1 1 d . .
C9 C 0.84105(19) 0.4493(4) 0.95510(19) 0.0283(7) Uani 1 1 d . .
H6 H 0.858930 0.331180 0.972639 0.034 Uiso 1 1 calc R U
H7 H 0.841030 0.520657 1.004570 0.034 Uiso 1 1 calc R U
C11 C 0.93056(19) 0.7800(4) 0.8346(2) 0.0296(8) Uani 1 1 d . .
H8 H 0.940226 0.722367 0.783359 0.036 Uiso 1 1 calc R U
H9 H 0.985896 0.788433 0.870226 0.036 Uiso 1 1 calc R U
C13 C 0.80899(19) 0.9283(4) 0.68737(19) 0.0279(7) Uani 1 1 d . .
H10 H 0.843568 0.825791 0.677735 0.034 Uiso 1 1 calc R U
H11 H 0.833963 1.030061 0.663326 0.034 Uiso 1 1 calc R U
Na1 Na 0.72684(7) 0.72999(15) 0.84124(7) 0.0242(3) Uani 1 1 d . .
C10 C 0.90481(19) 0.5224(4) 0.9048(2) 0.0273(7) Uani 1 1 d . .
H12 H 0.960703 0.538872 0.938697 0.033 Uiso 1 1 calc R U
H13 H 0.912526 0.443110 0.859566 0.033 Uiso 1 1 calc R U
O3 O 0.87198(12) 0.6838(3) 0.87361(13) 0.0263(5) Uani 1 1 d . .
C12 C 0.89389(19) 0.9577(4) 0.8166(2) 0.0287(7) Uani 1 1 d . .
H14 H 0.892430 1.019806 0.868570 0.034 Uiso 1 1 calc R U
H15 H 0.931720 1.022741 0.784678 0.034 Uiso 1 1 calc R U
O4 O 0.80951(12) 0.9535(3) 0.77242(13) 0.0246(5) Uani 1 1 d . .
C14 C 0.71831(19) 0.9029(4) 0.6485(2) 0.0279(7) Uani 1 1 d . .
H16 H 0.682754 1.003988 0.658041 0.034 Uiso 1 1 calc R U
H17 H 0.715467 0.884134 0.589180 0.034 Uiso 1 1 calc R U
O5 O 0.69074(13) 0.7521(3) 0.68787(13) 0.0285(5) Uani 1 1 d . .
C15 C 0.61473(18) 0.6773(4) 0.65864(19) 0.0241(7) Uani 1 1 d . .
C16 C 0.55849(18) 0.7320(4) 0.59372(19) 0.0240(7) Uani 1 1 d . .
H18 H 0.570514 0.831763 0.564035 0.029 Uiso 1 1 calc R U
C17 C 0.48184(18) 0.6377(4) 0.57121(18) 0.0226(7) Uani 1 1 d . .
N4 N 0.42696(15) 0.6918(3) 0.50494(15) 0.0231(6) Uani 1 1 d . .
C18 C 0.35335(18) 0.6049(4) 0.48757(18) 0.0217(7) Uani 1 1 d . .
N5 N 0.29941(15) 0.6540(3) 0.42139(16) 0.0244(6) Uani 1 1 d . .
C19 C 0.22386(18) 0.5707(4) 0.41104(18) 0.0230(7) Uani 1 1 d . .
C20 C 0.16391(19) 0.6145(4) 0.3410(2) 0.0242(7) Uani 1 1 d . .
N6 N 0.11438(17) 0.6464(4) 0.28637(17) 0.0331(7) Uani 1 1 d . .

loop_
_atom_site_aniso_label
_atom_site_aniso_U_11
_atom_site_aniso_U_22
_atom_site_aniso_U_33
_atom_site_aniso_U_23
_atom_site_aniso_U_13
_atom_site_aniso_U_12
N1 0.0263(15) 0.0285(16) 0.0406(18) 0.0046(13) -0.0025(12) -0.0053(12)
C1 0.0263(17) 0.0190(16) 0.0291(18) 0.0029(13) -0.0019(13) 0.0006(14)
C2 0.0192(15) 0.0219(16) 0.0267(17) -0.0021(13) 0.0011(12) 0.0035(13)
N2 0.0196(13) 0.0187(13) 0.0287(15) -0.0001(11) 0.0021(10) -0.0003(10)
C3 0.0176(15) 0.0171(15) 0.0279(17) -0.0036(12) 0.0051(12) -0.0007(12)
N3 0.0185(12) 0.0169(14) 0.0292(15) 0.0012(11) 0.0034(10) -0.0021(10)
C4 0.0227(15) 0.0189(16) 0.0244(17) -0.0042(12) 0.0073(12) -0.0010(12)
C5 0.0215(15) 0.0192(16) 0.0291(18) 0.0017(13) 0.0034(13) -0.0018(12)
C6 0.0201(15) 0.0225(17) 0.0292(18) 0.0002(13) 0.0039(13) -0.0017(13)
O1 0.0230(11) 0.0212(12) 0.0329(13) 0.0033(10) -0.0022(9) -0.0053(9)
C7 0.0273(17) 0.0213(17) 0.0353(19) 0.0035(14) 0.0030(14) -0.0069(13)
C8 0.0282(17) 0.0178(16) 0.0318(18) 0.0005(13) 0.0050(13) -0.0023(13)
O2 0.0248(11) 0.0229(12) 0.0317(13) -0.0006(10) 0.0029(9) -0.0016(9)
C9 0.0286(17) 0.0251(17) 0.0297(19) 0.0014(14) -0.0019(14) 0.0000(14)
C11 0.0211(16) 0.0292(19) 0.039(2) 0.0049(15) 0.0062(14) -0.0006(13)
C13 0.0276(17) 0.0255(18) 0.0311(19) -0.0037(14) 0.0054(13) -0.0097(14)
Na1 0.0223(6) 0.0202(7) 0.0299(7) -0.0043(5) 0.0023(5) -0.0004(5)
C10 0.0233(16) 0.0213(17) 0.0358(19) -0.0011(14) -0.0012(13) 0.0031(13)
O3 0.0221(11) 0.0210(12) 0.0360(13) 0.0045(10) 0.0053(9) 0.0006(9)
C12 0.0229(16) 0.0230(17) 0.038(2) -0.0003(14) -0.0023(14) -0.0040(13)
O4 0.0215(11) 0.0228(12) 0.0287(12) -0.0029(9) 0.0010(9) -0.0020(9)
C14 0.0300(17) 0.0235(18) 0.0316(19) -0.0013(14) 0.0088(14) -0.0088(14)
O5 0.0264(12) 0.0212(12) 0.0373(13) 0.0030(10) 0.0019(9) -0.0123(9)
C15 0.0213(16) 0.0189(17) 0.0320(18) -0.0048(13) 0.0035(13) -0.0041(13)
C16 0.0224(16) 0.0160(16) 0.0347(19) -0.0014(13) 0.0079(13) -0.0032(12)
C17 0.0213(15) 0.0192(16) 0.0277(18) -0.0032(13) 0.0053(13) -0.0005(12)
N4 0.0207(13) 0.0177(14) 0.0309(15) 0.0017(11) 0.0031(11) -0.0036(10)
C18 0.0213(15) 0.0169(16) 0.0275(17) -0.0014(12) 0.0053(12) -0.0007(12)
N5 0.0221(14) 0.0205(14) 0.0307(15) 0.0031(11) 0.0037(11) 0.0016(11)
C19 0.0241(16) 0.0189(16) 0.0261(17) -0.0019(13) 0.0038(12) 0.0021(12)
C20 0.0194(15) 0.0236(17) 0.0307(18) 0.0015(13) 0.0073(13) 0.0027(13)
N6 0.0250(15) 0.0362(18) 0.0384(18) 0.0081(14) 0.0052(13) 0.0035(13)

loop_
_atom_type_symbol
_atom_type_description
_atom_type_scat_dispersion_real
_atom_type_scat_dispersion_imag
_atom_type_scat_source
C C 0.0033 0.0016 'International Tables Vol C Tables 4.2.6.8 and 6.1.1.4'
H H 0.0000 0.0000 'International Tables Vol C Tables 4.2.6.8 and 6.1.1.4'
N N 0.0061 0.0033 'International Tables Vol C Tables 4.2.6.8 and 6.1.1.4'
O O 0.0106 0.0060 'International Tables Vol C Tables 4.2.6.8 and 6.1.1.4'
Na Na 0.0362 0.0249 'International Tables Vol C Tables 4.2.6.8 and 6.1.1.4'

loop_
_geom_angle_atom_site_label_1
_geom_angle_atom_site_label_2
_geom_angle_atom_site_label_3
_geom_angle
_geom_angle_site_symmetry_1
_geom_angle_site_symmetry_3
N1 C1 C2 178.1(3) . .
N2 C2 C19 123.0(3) . .
N2 C2 C1 117.1(3) . .
C19 C2 C1 119.9(3) . .
C2 N2 C3 115.5(3) . .
C2 N2 Na1 147.4(2) . 2_646
C3 N2 Na1 95.62(18) . 2_646
N3 C3 N2 116.0(3) . .
N3 C3 C18 123.0(3) . .
N2 C3 C18 120.9(3) . .
C3 N3 C4 116.4(3) . .
C3 N3 Na1 93.42(17) . 2_646
C4 N3 Na1 147.3(2) . 2_646
N3 C4 C5 118.8(3) . .
N3 C4 C17 121.4(3) . .
C5 C4 C17 119.7(3) . .
C6 C5 C4 119.8(3) . .
C6 C5 H1 120.1 . .
C4 C5 H1 120.1 . .
O1 C6 C5 126.5(3) . .
O1 C6 C15 112.7(3) . .
C5 C6 C15 120.8(3) . .
C6 O1 C7 118.5(2) . .
C6 O1 Na1 116.72(19) . .
C7 O1 Na1 117.57(18) . .
O1 C7 C8 105.9(2) . .
O1 C7 H2 110.6 . .
C8 C7 H2 110.6 . .
O1 C7 H3 110.6 . .
C8 C7 H3 110.6 . .
H2 C7 H3 108.7 . .
O2 C8 C7 108.1(2) . .
O2 C8 H4 110.1 . .
C7 C8 H4 110.1 . .
O2 C8 H5 110.1 . .
C7 C8 H5 110.1 . .
H4 C8 H5 108.4 . .
C8 O2 C9 113.2(2) . .
C8 O2 Na1 110.50(18) . .
C9 O2 Na1 107.43(17) . .
O2 C9 C10 113.0(3) . .
O2 C9 H6 109.0 . .
C10 C9 H6 109.0 . .
O2 C9 H7 109.0 . .
C10 C9 H7 109.0 . .
H6 C9 H7 107.8 . .
O3 C11 C12 108.3(3) . .
O3 C11 H8 110.0 . .
C12 C11 H8 110.0 . .
O3 C11 H9 110.0 . .
C12 C11 H9 110.0 . .
H8 C11 H9 108.4 . .
O4 C13 C14 108.6(2) . .
O4 C13 H10 110.0 . .
C14 C13 H10 110.0 . .
O4 C13 H11 110.0 . .
C14 C13 H11 110.0 . .
H10 C13 H11 108.3 . .
O3 Na1 O1 110.37(9) . .
O3 Na1 N2 83.19(8) . 2_656
O1 Na1 N2 146.33(9) . 2_656
O3 Na1 O2 69.13(7) . .
O1 Na1 O2 66.66(8) . .
N2 Na1 O2 91.85(9) 2_656 .
O3 Na1 O4 69.73(8) . .
O1 Na1 O4 120.27(9) . .
N2 Na1 O4 93.20(9) 2_656 .
O2 Na1 O4 137.58(8) . .
O3 Na1 O5 108.93(8) . .
O1 Na1 O5 60.09(8) . .
N2 Na1 O5 146.26(9) 2_656 .
O2 Na1 O5 121.84(8) . .
O4 Na1 O5 64.00(7) . .
O3 Na1 N3 136.68(9) . 2_656
O1 Na1 N3 109.71(9) . 2_656
N2 Na1 N3 54.02(8) 2_656 2_656
O2 Na1 N3 113.86(9) . 2_656
O4 Na1 N3 102.93(9) . 2_656
O5 Na1 N3 104.75(9) . 2_656
O3 C10 C9 107.1(2) . .
O3 C10 H12 110.3 . .
C9 C10 H12 110.3 . .
O3 C10 H13 110.3 . .
C9 C10 H13 110.3 . .
H12 C10 H13 108.6 . .
C11 O3 C10 113.6(2) . .
C11 O3 Na1 120.26(18) . .
C10 O3 Na1 121.44(18) . .
O4 C12 C11 112.8(3) . .
O4 C12 H14 109.0 . .
C11 C12 H14 109.0 . .
O4 C12 H15 109.0 . .
C11 C12 H15 109.0 . .
H14 C12 H15 107.8 . .
C13 O4 C12 112.9(2) . .
C13 O4 Na1 114.78(17) . .
C12 O4 Na1 106.66(18) . .
O5 C14 C13 104.1(3) . .
O5 C14 H16 110.9 . .
C13 C14 H16 110.9 . .
O5 C14 H17 110.9 . .
C13 C14 H17 110.9 . .
H16 C14 H17 109.0 . .
C15 O5 C14 119.5(2) . .
C15 O5 Na1 113.30(18) . .
C14 O5 Na1 118.06(18) . .
O5 C15 C16 126.6(3) . .
O5 C15 C6 112.8(3) . .
C16 C15 C6 120.6(3) . .
C15 C16 C17 119.2(3) . .
C15 C16 H18 120.4 . .
C17 C16 H18 120.4 . .
N4 C17 C4 121.7(3) . .
N4 C17 C16 118.6(3) . .
C4 C17 C16 119.7(3) . .
C18 N4 C17 117.1(3) . .
N4 C18 N5 117.8(3) . .
N4 C18 C3 120.2(3) . .
N5 C18 C3 122.0(3) . .
C19 N5 C18 114.8(3) . .
N5 C19 C2 123.6(3) . .
N5 C19 C20 117.7(3) . .
C2 C19 C20 118.7(3) . .
N6 C20 C19 177.8(3) . .

loop_
_geom_bond_atom_site_label_1
_geom_bond_atom_site_label_2
_geom_bond_distance
_geom_bond_site_symmetry_2
N1 C1 1.139(4) .
C1 C2 1.451(4) .
C2 N2 1.345(4) .
C2 C19 1.388(4) .
N2 C3 1.359(4) .
N2 Na1 2.472(3) 2_646
C3 N3 1.327(4) .
C3 C18 1.452(4) .
N3 C4 1.368(4) .
N3 Na1 2.540(3) 2_646
C4 C5 1.405(4) .
C4 C17 1.418(4) .
C5 C6 1.364(4) .
C5 H1 0.9500 .
C6 O1 1.364(4) .
C6 C15 1.426(4) .
O1 C7 1.440(4) .
O1 Na1 2.413(2) .
C7 C8 1.489(4) .
C7 H2 0.9900 .
C7 H3 0.9900 .
C8 O2 1.425(4) .
C8 H4 0.9900 .
C8 H5 0.9900 .
O2 C9 1.436(4) .
O2 Na1 2.530(3) .
C9 C10 1.505(5) .
C9 H6 0.9900 .
C9 H7 0.9900 .
C11 O3 1.413(4) .
C11 C12 1.508(4) .
C11 H8 0.9900 .
C11 H9 0.9900 .
C13 O4 1.424(4) .
C13 C14 1.504(4) .
C13 H10 0.9900 .
C13 H11 0.9900 .
Na1 O3 2.314(2) .
Na1 O4 2.534(3) .
Na1 O5 2.537(3) .
C10 O3 1.424(4) .
C10 H12 0.9900 .
C10 H13 0.9900 .
C12 O4 1.434(3) .
C12 H14 0.9900 .
C12 H15 0.9900 .
C14 O5 1.435(4) .
C14 H16 0.9900 .
C14 H17 0.9900 .
O5 C15 1.364(3) .
C15 C16 1.368(4) .
C16 C17 1.422(4) .
C16 H18 0.9500 .
C17 N4 1.371(4) .
N4 C18 1.342(4) .
C18 N5 1.351(4) .
N5 C19 1.349(4) .
C19 C20 1.437(4) .
C20 N6 1.142(4) .

loop_
_geom_torsion_atom_site_label_1
_geom_torsion_atom_site_label_2
_geom_torsion_atom_site_label_3
_geom_torsion_atom_site_label_4
_geom_torsion
_geom_torsion_site_symmetry_1
_geom_torsion_site_symmetry_4
C19 C2 N2 C3 2.3(4) . .
C1 C2 N2 C3 -176.2(3) . .
C19 C2 N2 Na1 163.3(3) . 2_646
C1 C2 N2 Na1 -15.3(5) . 2_646
C2 N2 C3 N3 179.6(3) . .
Na1 N2 C3 N3 9.8(3) 2_646 .
C2 N2 C3 C18 2.3(4) . .
Na1 N2 C3 C18 -167.5(2) 2_646 .
N2 C3 N3 C4 -175.7(3) . .
C18 C3 N3 C4 1.6(4) . .
N2 C3 N3 Na1 -9.5(3) . 2_646
C18 C3 N3 Na1 167.8(2) . 2_646
C3 N3 C4 C5 -179.3(3) . .
Na1 N3 C4 C5 27.0(5) 2_646 .
C3 N3 C4 C17 1.8(4) . .
Na1 N3 C4 C17 -151.9(3) 2_646 .
N3 C4 C5 C6 -177.4(3) . .
C17 C4 C5 C6 1.6(4) . .
C4 C5 C6 O1 -179.5(3) . .
C4 C5 C6 C15 1.9(5) . .
C5 C6 O1 C7 11.1(5) . .
C15 C6 O1 C7 -170.3(3) . .
C5 C6 O1 Na1 -138.6(3) . .
C15 C6 O1 Na1 40.1(3) . .
C6 O1 C7 C8 167.3(3) . .
Na1 O1 C7 C8 -43.3(3) . .
O1 C7 C8 O2 61.8(3) . .
C7 C8 O2 C9 -171.8(2) . .
C7 C8 O2 Na1 -51.3(3) . .
C8 O2 C9 C10 76.6(3) . .
Na1 O2 C9 C10 -45.7(3) . .
O2 C9 C10 O3 52.5(3) . .
C12 C11 O3 C10 -171.0(3) . .
C12 C11 O3 Na1 33.0(3) . .
C9 C10 O3 C11 171.4(3) . .
C9 C10 O3 Na1 -32.9(3) . .
O3 C11 C12 O4 -53.4(4) . .
C14 C13 O4 C12 172.7(2) . .
C14 C13 O4 Na1 50.2(3) . .
C11 C12 O4 C13 -81.2(3) . .
C11 C12 O4 Na1 45.8(3) . .
O4 C13 C14 O5 -60.3(3) . .
C13 C14 O5 C15 -170.4(3) . .
C13 C14 O5 Na1 44.8(3) . .
C14 O5 C15 C16 -0.7(5) . .
Na1 O5 C15 C16 145.6(3) . .
C14 O5 C15 C6 179.1(3) . .
Na1 O5 C15 C6 -34.6(3) . .
O1 C6 C15 O5 -1.3(4) . .
C5 C6 C15 O5 177.5(3) . .
O1 C6 C15 C16 178.5(3) . .
C5 C6 C15 C16 -2.7(5) . .
O5 C15 C16 C17 179.8(3) . .
C6 C15 C16 C17 0.0(5) . .
N3 C4 C17 N4 -3.3(4) . .
C5 C4 C17 N4 177.8(3) . .
N3 C4 C17 C16 174.7(3) . .
C5 C4 C17 C16 -4.2(4) . .
C15 C16 C17 N4 -178.6(3) . .
C15 C16 C17 C4 3.4(4) . .
C4 C17 N4 C18 1.0(4) . .
C16 C17 N4 C18 -177.0(3) . .
C17 N4 C18 N5 -178.5(3) . .
C17 N4 C18 C3 2.3(4) . .
N3 C3 C18 N4 -3.9(4) . .
N2 C3 C18 N4 173.3(3) . .
N3 C3 C18 N5 177.0(3) . .
N2 C3 C18 N5 -5.8(4) . .
N4 C18 N5 C19 -175.0(3) . .
C3 C18 N5 C19 4.1(4) . .
C18 N5 C19 C2 0.5(4) . .
C18 N5 C19 C20 -179.0(3) . .
N2 C2 C19 N5 -4.0(5) . .
C1 C2 C19 N5 174.5(3) . .
N2 C2 C19 C20 175.4(3) . .
C1 C2 C19 C20 -6.1(4) . .
